data_1515691
loop_
_publ_author_name
'Murahashi, Tetsuro'
'Usui, Kentaro'
'Inoue, Ryou'
'Ogoshi, Sensuke'
'Kurosawa, Hideo'

_publ_section_title
;
 Metallocenoids of platinum: Syntheses and structures of triangular
 triplatinum sandwich complexes of cycloheptatrienyl
;
_journal_issue 1
_journal_name_full 'Chemical Science'
_journal_page_first 117
_journal_paper_doi 10.1039/c0sc00269k
_journal_volume 2
_journal_year 2011
_chemical_formula_moiety 'C60 H41 B Cl2 F30 Pt3 '
_chemical_formula_sum 'C60 H41 B Cl2 F30 Pt3'
_chemical_formula_weight 1998.92
_space_group_IT_number 2
_symmetry_cell_setting triclinic
_symmetry_Int_Tables_number 2
_symmetry_space_group_name_Hall '-P 1'
_symmetry_space_group_name_H-M 'P -1'
_audit_creation_date 'Fri Feb 6 16:56:49 2009'
_audit_creation_method 'by teXsan'
_cell_angle_alpha 97.219(1)
_cell_angle_beta 90.674(1)
_cell_angle_gamma 105.503(1)
_cell_formula_units_Z 2
_cell_length_a 12.3189(5)
_cell_length_b 15.2911(6)
_cell_length_c 16.4704(5)
_cell_measurement_reflns_used 21420
_cell_measurement_temperature 123.2
_cell_measurement_theta_max 27.4
_cell_measurement_theta_min 3.0
_cell_volume 2962.60(19)
_computing_cell_refinement PROCESS-AUTO
_computing_data_collection PROCESS-AUTO
_computing_data_reduction 'teXsan Ver. 1.11'
_computing_publication_material 'teXsan Ver. 1.11'
_computing_structure_refinement SHELXL97
_computing_structure_solution 'DIRDIF94 (PATTY)'
_diffrn_detector_area_resol_mean 10.00
_diffrn_measurement_device_type 'Rigaku RAXIS-RAPID Imaging Plate'
_diffrn_measurement_method \w
_diffrn_radiation_type 'Mo K\a'
_diffrn_radiation_wavelength 0.7107
_diffrn_reflns_av_R_equivalents 0.111
_diffrn_reflns_limit_h_max 15
_diffrn_reflns_limit_h_min -15
_diffrn_reflns_limit_k_max 19
_diffrn_reflns_limit_k_min -19
_diffrn_reflns_limit_l_max 21
_diffrn_reflns_limit_l_min -21
_diffrn_reflns_number 29229
_diffrn_reflns_theta_max 27.47
_exptl_absorpt_coefficient_mu 7.264
_exptl_absorpt_correction_type none
_exptl_crystal_colour orange
_exptl_crystal_density_diffrn 2.241
_exptl_crystal_density_method 'not measured'
_exptl_crystal_description block
_exptl_crystal_size_max 0.150
_exptl_crystal_size_mid 0.100
_exptl_crystal_size_min 0.100
_refine_diff_density_max 3.35
_refine_diff_density_min -3.01
_refine_ls_extinction_coef 0.0000
_refine_ls_extinction_expression Fc^*^=kFc[1+0.001xFc^2^\l^3^/sin(2\q)]^-1/4^
_refine_ls_extinction_method SHELXL
_refine_ls_goodness_of_fit_ref 0.988
_refine_ls_hydrogen_treatment noref
_refine_ls_number_parameters 892
_refine_ls_number_reflns 11375
_refine_ls_R_factor_gt 0.0561
_refine_ls_shift/su_max 0.5220
_refine_ls_structure_factor_coef Fsqd
_refine_ls_weighting_details 'w = 1/[\s^2^(Fo^2^) + (0.1000P)^2^+0.0000P] where P=(Fo^2^+2Fc^2^)/3'
_refine_ls_weighting_scheme calc
_refine_ls_wR_factor_ref 0.1575
_reflns_number_gt 11375
_reflns_number_total 13421
_reflns_threshold_expression >2.0sigma(I)
_cod_data_source_file c0sc00269k.txt
_cod_data_source_block usui4
_cod_original_cell_volume 2962.6(2)
_cod_original_sg_symbol_H-M 'P -1 '
_cod_original_formula_sum 'C60 H41 B Cl2 F30 Pt3 '
_cod_database_code 1515691

loop_
_symmetry_equiv_pos_as_xyz
x,y,z
-x,-y,-z

loop_
_atom_site_label
_atom_site_type_symbol
_atom_site_fract_x
_atom_site_fract_y
_atom_site_fract_z
_atom_site_U_iso_or_equiv
_atom_site_adp_type
_atom_site_occupancy
_atom_site_calc_flag
_atom_site_refinement_flags
Pt(1) Pt 0.10694(2) 0.32431(2) 0.40864(2) 0.02064(9) Uani 1.00 d .
Pt(2) Pt -0.02766(2) 0.18592(2) 0.29232(2) 0.02365(9) Uani 1.00 d .
Pt(3) Pt 0.16308(2) 0.30441(2) 0.24330(2) 0.0284(1) Uani 1.00 d .
Cl(1) Cl 0.447(1) 0.3630(10) 0.9522(7) 0.275(5) Uani 1.00 d .
Cl(2) Cl 0.2605(7) 0.3667(5) 0.8839(6) 0.203(3) Uani 1.00 d .
F(1) F -0.0072(4) 0.2831(4) 0.7480(4) 0.054(1) Uani 1.00 d .
F(2) F -0.0007(5) 0.4211(4) 0.8006(3) 0.053(1) Uani 1.00 d .
F(3) F -0.1193(4) 0.3523(4) 0.7020(3) 0.043(1) Uani 1.00 d .
F(4) F 0.350(1) 0.652(1) 0.673(2) 0.075(6) Uani 0.50 d P
F(5) F 0.401(2) 0.563(2) 0.736(1) 0.102(8) Uani 0.50 d P
F(6) F 0.440(1) 0.575(2) 0.611(1) 0.086(6) Uani 0.50 d P
F(7) F 0.9636(5) 0.0644(6) 0.8868(4) 0.075(2) Uani 1.00 d .
F(8) F 1.0737(4) 0.2033(6) 0.8994(5) 0.095(3) Uani 1.00 d .
F(9) F 1.0004(4) 0.1484(4) 1.0038(3) 0.052(1) Uani 1.00 d .
F(10) F 0.8779(9) 0.4339(6) 1.0401(7) 0.142(4) Uani 1.00 d .
F(11) F 0.7066(7) 0.4117(5) 1.0129(5) 0.098(3) Uani 1.00 d .
F(12) F 0.8212(8) 0.4680(5) 0.9289(5) 0.090(2) Uani 1.00 d .
F(13) F 0.1758(3) 0.1543(4) 0.7435(3) 0.044(1) Uani 1.00 d .
F(14) F 0.1926(4) 0.1193(4) 0.6158(3) 0.049(1) Uani 1.00 d .
F(15) F 0.1883(4) 0.2549(4) 0.6605(4) 0.052(1) Uani 1.00 d .
F(16) F 0.5457(4) 0.4132(4) 0.5664(3) 0.050(1) Uani 1.00 d .
F(17) F 0.6917(4) 0.3692(4) 0.5897(4) 0.054(1) Uani 1.00 d .
F(18) F 0.6439(5) 0.4629(4) 0.6791(4) 0.064(2) Uani 1.00 d .
F(19) F 0.1684(4) 0.0143(5) 0.9710(4) 0.068(2) Uani 1.00 d .
F(20) F 0.2885(5) 0.0698(6) 1.0713(3) 0.068(2) Uani 1.00 d .
F(21) F 0.2713(5) 0.1484(5) 0.9765(4) 0.070(2) Uani 1.00 d .
F(22) F 0.4615(6) -0.2180(4) 0.9599(3) 0.058(2) Uani 1.00 d .
F(23) F 0.3252(4) -0.2512(4) 0.8742(5) 0.063(2) Uani 1.00 d .
F(24) F 0.4905(5) -0.2244(4) 0.8329(4) 0.066(2) Uani 1.00 d .
F(25) F 0.3836(4) -0.1657(5) 0.5812(4) 0.071(2) Uani 1.00 d .
F(26) F 0.5170(4) -0.2205(3) 0.5373(4) 0.049(1) Uani 1.00 d .
F(27) F 0.4567(5) -0.1348(4) 0.4676(3) 0.055(1) Uani 1.00 d .
F(28) F 0.8880(4) 0.0185(3) 0.5024(3) 0.038(1) Uani 1.00 d .
F(29) F 0.9449(4) 0.1126(4) 0.6121(3) 0.052(1) Uani 1.00 d .
F(30) F 0.8545(4) 0.1502(3) 0.5147(3) 0.043(1) Uani 1.00 d .
F(31) F 0.438(1) 0.540(1) 0.662(2) 0.096(8) Uani 0.50 d P
F(32) F 0.369(2) 0.638(1) 0.618(1) 0.094(8) Uani 0.50 d P
F(33) F 0.345(1) 0.615(1) 0.736(1) 0.081(5) Uani 0.50 d P
C(1) C 0.0721(7) 0.4381(5) 0.3564(5) 0.037(2) Uani 1.00 d .
C(2) C -0.0253(7) 0.3896(8) 0.3947(5) 0.042(2) Uani 1.00 d .
C(3) C -0.1121(7) 0.3122(7) 0.3563(7) 0.050(3) Uani 1.00 d .
C(4) C -0.1352(7) 0.2760(6) 0.2766(7) 0.047(2) Uani 1.00 d .
C(5) C -0.0667(8) 0.2922(7) 0.2091(6) 0.051(2) Uani 1.00 d .
C(6) C 0.0343(8) 0.3629(8) 0.2050(5) 0.048(2) Uani 1.00 d .
C(7) C 0.0969(7) 0.4254(6) 0.2715(6) 0.043(2) Uani 1.00 d .
C(8) C 0.2319(8) 0.2564(8) 0.4333(6) 0.057(3) Uani 1.00 d .
C(9) C 0.1297(7) 0.1902(6) 0.4349(5) 0.036(2) Uani 1.00 d .
C(10) C 0.0678(6) 0.1221(5) 0.3718(5) 0.033(2) Uani 1.00 d .
C(11) C 0.0948(8) 0.1068(7) 0.2882(6) 0.045(2) Uani 1.00 d .
C(12) C 0.1861(9) 0.1579(9) 0.2482(6) 0.059(3) Uani 1.00 d .
C(13) C 0.2790(9) 0.235(1) 0.2853(10) 0.087(6) Uani 1.00 d .
C(14) C 0.2933(7) 0.2792(8) 0.3650(10) 0.065(4) Uani 1.00 d .
C(15) C -0.1816(7) 0.0737(7) 0.3039(6) 0.049(2) Uani 1.00 d .
C(16) C -0.1552(8) 0.0684(6) 0.2234(6) 0.046(2) Uani 1.00 d .
C(17) C 0.2378(10) 0.3099(8) 0.1200(6) 0.061(3) Uani 1.00 d .
C(18) C 0.2992(8) 0.3848(6) 0.1722(6) 0.048(2) Uani 1.00 d .
C(19) C 0.1345(5) 0.3887(5) 0.5289(4) 0.022(1) Uani 1.00 d .
C(20) C 0.2299(6) 0.4561(5) 0.5558(5) 0.027(1) Uani 1.00 d .
C(21) C 0.2478(6) 0.4961(5) 0.6373(5) 0.029(1) Uani 1.00 d .
C(22) C 0.1704(6) 0.4694(5) 0.6948(5) 0.030(2) Uani 1.00 d .
C(23) C 0.0719(6) 0.4009(5) 0.6687(4) 0.025(1) Uani 1.00 d .
C(24) C 0.0532(6) 0.3615(5) 0.5871(4) 0.025(1) Uani 1.00 d .
C(25) C -0.0131(7) 0.3654(6) 0.7301(5) 0.033(2) Uani 1.00 d .
C(26) C 0.3547(7) 0.5686(6) 0.6646(6) 0.041(2) Uani 1.00 d .
C(27) C 0.6976(5) 0.1785(5) 0.8442(4) 0.023(1) Uani 1.00 d .
C(28) C 0.7896(6) 0.1406(5) 0.8589(4) 0.027(1) Uani 1.00 d .
C(29) C 0.8809(6) 0.1890(6) 0.9109(4) 0.030(2) Uani 1.00 d .
C(30) C 0.8875(6) 0.2763(6) 0.9496(5) 0.036(2) Uani 1.00 d .
C(31) C 0.7976(6) 0.3129(6) 0.9367(5) 0.033(2) Uani 1.00 d .
C(32) C 0.7069(6) 0.2659(6) 0.8853(4) 0.030(2) Uani 1.00 d .
C(33) C 0.9773(6) 0.1506(8) 0.9241(5) 0.044(2) Uani 1.00 d .
C(34) C 0.8010(8) 0.4078(7) 0.9781(6) 0.046(2) Uani 1.00 d .
C(35) C 0.5229(5) 0.1836(5) 0.7445(4) 0.023(1) Uani 1.00 d .
C(36) C 0.4067(5) 0.1628(5) 0.7327(4) 0.022(1) Uani 1.00 d .
C(37) C 0.3542(5) 0.2154(5) 0.6905(4) 0.024(1) Uani 1.00 d .
C(38) C 0.4160(6) 0.2911(5) 0.6574(4) 0.026(1) Uani 1.00 d .
C(39) C 0.5323(5) 0.3094(5) 0.6636(5) 0.026(1) Uani 1.00 d .
C(40) C 0.5846(5) 0.2598(5) 0.7079(4) 0.024(1) Uani 1.00 d .
C(41) C 0.2281(5) 0.1886(5) 0.6804(5) 0.029(2) Uani 1.00 d .
C(42) C 0.6034(7) 0.3888(5) 0.6258(5) 0.036(2) Uani 1.00 d .
C(43) C 0.5039(5) 0.0497(5) 0.8422(4) 0.020(1) Uani 1.00 d .
C(44) C 0.5044(5) -0.0403(5) 0.8442(4) 0.023(1) Uani 1.00 d .
C(45) C 0.4300(5) -0.0975(5) 0.8935(4) 0.021(1) Uani 1.00 d .
C(46) C 0.3582(5) -0.0625(5) 0.9422(4) 0.025(1) Uani 1.00 d .
C(47) C 0.3580(6) 0.0281(5) 0.9424(4) 0.026(1) Uani 1.00 d .
C(48) C 0.4301(5) 0.0825(5) 0.8944(4) 0.023(1) Uani 1.00 d .
C(49) C 0.4284(5) -0.1956(5) 0.8895(4) 0.026(1) Uani 1.00 d .
C(50) C 0.2736(6) 0.0651(6) 0.9909(4) 0.029(2) Uani 1.00 d .
C(51) C 0.6227(5) 0.0595(5) 0.7049(4) 0.023(1) Uani 1.00 d .
C(52) C 0.5446(5) -0.0168(5) 0.6613(4) 0.022(1) Uani 1.00 d .
C(53) C 0.5671(5) -0.0635(5) 0.5882(4) 0.023(1) Uani 1.00 d .
C(54) C 0.6712(5) -0.0346(5) 0.5541(4) 0.022(1) Uani 1.00 d .
C(55) C 0.7490(5) 0.0423(5) 0.5942(4) 0.024(1) Uani 1.00 d .
C(56) C 0.7266(5) 0.0866(5) 0.6681(4) 0.025(1) Uani 1.00 d .
C(57) C 0.4820(5) -0.1451(5) 0.5454(5) 0.028(1) Uani 1.00 d .
C(58) C 0.8587(6) 0.0797(5) 0.5563(5) 0.030(2) Uani 1.00 d .
C(59) C 0.488(1) 0.423(1) 0.867(1) 0.090(5) Uani 1.00 d .
C(60) C 0.398(2) 0.452(1) 0.853(1) 0.127(7) Uani 1.00 d .
B(1) B 0.5886(6) 0.1182(6) 0.7860(5) 0.023(1) Uani 1.00 d .
H(1) H 0.7882 0.0803 0.8313 0.0333 Uiso 1.00 calc .
H(2) H 0.9520 0.3106 0.9844 0.0422 Uiso 1.00 calc .
H(3) H 0.6481 0.2944 0.8771 0.0355 Uiso 1.00 calc .
H(4) H 0.3610 0.1107 0.7542 0.0259 Uiso 1.00 calc .
H(5) H 0.3798 0.3293 0.6313 0.0303 Uiso 1.00 calc .
H(6) H 0.6654 0.2779 0.7141 0.0298 Uiso 1.00 calc .
H(7) H 0.5559 -0.0648 0.8121 0.0274 Uiso 1.00 calc .
H(8) H 0.3084 -0.0997 0.9761 0.0305 Uiso 1.00 calc .
H(9) H 0.4296 0.1455 0.8971 0.0271 Uiso 1.00 calc .
H(10) H 0.4720 -0.0384 0.6829 0.0271 Uiso 1.00 calc .
H(11) H 0.6883 -0.0672 0.5040 0.0264 Uiso 1.00 calc .
H(12) H 0.7845 0.1380 0.6952 0.0290 Uiso 1.00 calc .
H(13) H 0.2861 0.4772 0.5178 0.0323 Uiso 1.00 calc .
H(14) H 0.1837 0.4964 0.7509 0.0338 Uiso 1.00 calc .
H(15) H -0.0165 0.3158 0.5702 0.0296 Uiso 1.00 calc .
H(16) H 0.5546 0.4722 0.8788 0.1055 Uiso 1.00 calc .
H(17) H 0.4994 0.3829 0.8205 0.1055 Uiso 1.00 calc .
H(18) H 0.3922 0.4604 0.7978 0.1505 Uiso 1.00 calc .
H(19) H 0.4082 0.5112 0.8866 0.1505 Uiso 1.00 calc .
H(20) H -0.1621 0.2810 0.3950 0.0593 Uiso 1.00 calc .
H(21) H 0.3549 0.3340 0.3742 0.0776 Uiso 1.00 calc .
H(22) H 0.1271 0.4849 0.3918 0.0444 Uiso 1.00 calc .
H(23) H -0.0330 0.4106 0.4516 0.0508 Uiso 1.00 calc .
H(24) H -0.2084 0.2339 0.2645 0.0590 Uiso 1.00 calc .
H(25) H -0.0913 0.2489 0.1591 0.0608 Uiso 1.00 calc .
H(26) H 0.0632 0.3705 0.1514 0.0575 Uiso 1.00 calc .
H(27) H 0.1668 0.4646 0.2560 0.0521 Uiso 1.00 calc .
H(28) H 0.2624 0.2899 0.4861 0.0669 Uiso 1.00 calc .
H(29) H 0.0949 0.1902 0.4873 0.0434 Uiso 1.00 calc .
H(30) H -0.0001 0.0810 0.3875 0.0395 Uiso 1.00 calc .
H(31) H 0.0429 0.0548 0.2552 0.0533 Uiso 1.00 calc .
H(32) H 0.1890 0.1404 0.1898 0.0702 Uiso 1.00 calc .
H(33) H 0.3375 0.2573 0.2486 0.1091 Uiso 1.00 calc .
H(35) H 0.2611 0.2496 0.0977 0.0912 Uiso 1.00 calc .
H(36) H 0.1809 0.3258 0.0918 0.0912 Uiso 1.00 calc .
H(37) H 0.3610 0.3799 0.2057 0.0604 Uiso 1.00 calc .
H(38) H 0.2818 0.4421 0.1757 0.0604 Uiso 1.00 calc .
H(39) H -0.1637 0.1125 0.1892 0.0558 Uiso 1.00 calc .
H(42) H -0.1268 0.0157 0.2027 0.0912 Uiso 1.00 calc .
H(43) H -0.1749 0.0304 0.3395 0.0599 Uiso 1.00 calc .
H(44) H -0.2090 0.1285 0.3232 0.0912 Uiso 1.00 calc .

loop_
_atom_site_aniso_label
_atom_site_aniso_U_11
_atom_site_aniso_U_22
_atom_site_aniso_U_33
_atom_site_aniso_U_12
_atom_site_aniso_U_13
_atom_site_aniso_U_23
Pt(1) 0.0193(1) 0.0205(2) 0.0213(2) 0.0042(1) -0.0007(1) 0.0024(1)
Pt(2) 0.0213(1) 0.0228(2) 0.0235(2) 0.0005(1) -0.0046(1) 0.0031(1)
Pt(3) 0.0295(2) 0.0282(2) 0.0235(2) 0.0013(1) 0.0057(1) 0.0025(1)
Cl(1) 0.30(1) 0.34(1) 0.201(10) 0.14(1) -0.008(9) 0.001(10)
Cl(2) 0.182(7) 0.134(5) 0.258(10) -0.001(5) 0.009(6) -0.011(6)
F(1) 0.059(3) 0.054(3) 0.063(4) 0.028(3) 0.030(3) 0.036(3)
F(2) 0.062(3) 0.066(4) 0.030(3) 0.017(3) 0.019(2) 0.000(3)
F(3) 0.026(2) 0.058(3) 0.047(3) 0.008(2) 0.010(2) 0.021(3)
F(4) 0.033(7) 0.029(6) 0.16(2) 0.008(5) -0.01(1) -0.01(1)
F(5) 0.06(1) 0.14(2) 0.08(1) -0.03(1) -0.050(9) 0.05(1)
F(6) 0.038(8) 0.09(1) 0.09(1) -0.035(8) 0.026(8) -0.043(9)
F(7) 0.057(4) 0.123(6) 0.057(4) 0.063(4) -0.024(3) -0.027(4)
F(8) 0.021(3) 0.175(8) 0.113(6) 0.033(4) 0.018(3) 0.086(6)
F(9) 0.050(3) 0.081(4) 0.033(3) 0.028(3) -0.015(2) 0.009(3)
F(10) 0.151(8) 0.097(6) 0.159(10) 0.053(6) -0.106(8) -0.082(6)
F(11) 0.103(6) 0.059(4) 0.113(6) 0.005(4) 0.051(5) -0.027(4)
F(12) 0.151(7) 0.047(4) 0.074(5) 0.025(4) 0.039(5) 0.017(4)
F(13) 0.019(2) 0.075(4) 0.041(3) 0.009(2) 0.002(2) 0.022(3)
F(14) 0.027(2) 0.061(3) 0.052(3) 0.006(2) -0.010(2) -0.011(3)
F(15) 0.034(2) 0.054(3) 0.083(4) 0.023(2) 0.002(2) 0.032(3)
F(16) 0.046(3) 0.047(3) 0.059(3) 0.006(2) 0.000(2) 0.035(3)
F(17) 0.035(3) 0.060(3) 0.072(4) 0.009(2) 0.022(3) 0.035(3)
F(18) 0.077(4) 0.040(3) 0.054(4) -0.022(3) -0.003(3) 0.008(3)
F(19) 0.022(2) 0.103(5) 0.070(4) 0.017(3) 0.007(2) -0.029(4)
F(20) 0.063(4) 0.143(6) 0.022(2) 0.071(4) 0.000(2) 0.000(3)
F(21) 0.075(4) 0.083(4) 0.082(5) 0.060(4) 0.042(4) 0.035(4)
F(22) 0.103(5) 0.035(3) 0.037(3) 0.020(3) -0.025(3) 0.003(2)
F(23) 0.030(3) 0.041(3) 0.114(5) 0.003(2) -0.012(3) 0.007(3)
F(24) 0.090(4) 0.038(3) 0.074(4) 0.022(3) 0.049(4) 0.013(3)
F(25) 0.025(2) 0.079(4) 0.078(4) -0.020(3) 0.015(3) -0.033(3)
F(26) 0.047(3) 0.029(2) 0.069(4) 0.011(2) -0.020(3) -0.002(2)
F(27) 0.071(4) 0.046(3) 0.038(3) 0.001(3) -0.030(3) 0.003(2)
F(28) 0.030(2) 0.042(3) 0.041(3) 0.012(2) 0.015(2) 0.001(2)
F(29) 0.019(2) 0.084(4) 0.043(3) 0.000(2) 0.003(2) 0.004(3)
F(30) 0.035(2) 0.042(3) 0.058(3) 0.009(2) 0.019(2) 0.027(3)
F(31) 0.016(6) 0.051(9) 0.21(3) 0.012(6) -0.03(1) -0.02(1)
F(32) 0.08(1) 0.06(1) 0.11(2) -0.05(1) -0.01(1) 0.04(1)
F(33) 0.048(8) 0.08(1) 0.07(1) -0.030(8) 0.008(8) -0.048(9)
C(1) 0.033(4) 0.030(4) 0.044(5) 0.006(3) -0.015(3) 0.004(4)
C(2) 0.030(4) 0.076(7) 0.026(4) 0.027(4) -0.005(3) 0.005(4)
C(3) 0.030(4) 0.058(6) 0.075(7) 0.020(4) 0.005(4) 0.035(6)
C(4) 0.023(4) 0.037(5) 0.081(7) 0.011(3) -0.014(4) 0.001(5)
C(5) 0.052(5) 0.057(6) 0.048(5) 0.030(5) -0.019(4) -0.010(5)
C(6) 0.055(5) 0.076(7) 0.023(4) 0.031(5) 0.000(4) 0.018(5)
C(7) 0.034(4) 0.031(4) 0.065(6) 0.002(3) -0.002(4) 0.027(4)
C(8) 0.036(5) 0.078(7) 0.056(6) 0.037(5) -0.032(4) -0.040(5)
C(9) 0.042(4) 0.048(5) 0.028(4) 0.032(4) -0.005(3) 0.005(4)
C(10) 0.028(4) 0.028(4) 0.047(5) 0.009(3) 0.000(3) 0.018(4)
C(11) 0.047(5) 0.049(5) 0.043(5) 0.031(4) -0.010(4) -0.018(4)
C(12) 0.062(6) 0.107(9) 0.030(4) 0.063(7) 0.004(4) 0.009(5)
C(13) 0.035(5) 0.15(1) 0.12(1) 0.061(7) 0.048(7) 0.11(1)
C(14) 0.016(4) 0.052(6) 0.13(1) 0.006(4) 0.003(5) 0.030(7)
C(15) 0.033(4) 0.045(5) 0.058(6) -0.013(4) -0.003(4) 0.010(5)
C(16) 0.048(5) 0.030(4) 0.050(5) -0.001(4) -0.010(4) -0.008(4)
C(17) 0.077(7) 0.065(7) 0.037(5) 0.005(5) 0.029(5) 0.011(5)
C(18) 0.061(6) 0.041(5) 0.034(4) -0.005(4) 0.022(4) 0.008(4)
C(19) 0.022(3) 0.022(3) 0.022(3) 0.009(3) -0.003(3) -0.001(3)
C(20) 0.032(4) 0.026(3) 0.027(4) 0.011(3) 0.008(3) 0.007(3)
C(21) 0.032(4) 0.020(3) 0.033(4) 0.006(3) 0.002(3) -0.001(3)
C(22) 0.035(4) 0.027(4) 0.028(4) 0.015(3) -0.006(3) -0.006(3)
C(23) 0.025(3) 0.023(3) 0.029(4) 0.008(3) 0.000(3) 0.004(3)
C(24) 0.020(3) 0.025(3) 0.027(4) 0.007(3) -0.007(3) -0.002(3)
C(25) 0.040(4) 0.036(4) 0.029(4) 0.018(3) 0.010(3) 0.002(3)
C(26) 0.032(4) 0.038(4) 0.048(5) 0.009(4) -0.009(4) -0.012(4)
C(27) 0.014(3) 0.039(4) 0.016(3) 0.005(3) 0.001(2) 0.009(3)
C(28) 0.023(3) 0.041(4) 0.015(3) 0.006(3) 0.002(3) 0.004(3)
C(29) 0.019(3) 0.054(5) 0.016(3) 0.009(3) -0.003(3) 0.002(3)
C(30) 0.024(3) 0.057(5) 0.022(4) 0.000(3) -0.010(3) 0.010(4)
C(31) 0.030(4) 0.038(4) 0.026(4) 0.000(3) 0.006(3) 0.001(3)
C(32) 0.024(3) 0.041(4) 0.022(3) 0.007(3) -0.001(3) 0.003(3)
C(33) 0.028(4) 0.081(7) 0.025(4) 0.015(4) -0.004(3) 0.019(5)
C(34) 0.043(5) 0.049(5) 0.038(5) 0.002(4) -0.010(4) -0.005(4)
C(35) 0.019(3) 0.034(4) 0.019(3) 0.009(3) 0.003(2) 0.005(3)
C(36) 0.017(3) 0.027(3) 0.021(3) 0.003(2) 0.001(2) 0.012(3)
C(37) 0.018(3) 0.030(4) 0.026(3) 0.006(3) -0.001(3) 0.008(3)
C(38) 0.028(3) 0.025(3) 0.026(4) 0.007(3) 0.004(3) 0.008(3)
C(39) 0.020(3) 0.025(3) 0.033(4) 0.002(3) 0.000(3) 0.011(3)
C(40) 0.018(3) 0.026(3) 0.026(3) 0.001(3) -0.004(3) 0.003(3)
C(41) 0.018(3) 0.036(4) 0.036(4) 0.010(3) -0.007(3) 0.009(3)
C(42) 0.039(4) 0.029(4) 0.037(4) -0.002(3) 0.000(3) 0.017(4)
C(43) 0.017(3) 0.031(3) 0.014(3) 0.008(3) -0.005(2) 0.003(3)
C(44) 0.014(3) 0.039(4) 0.018(3) 0.009(3) -0.001(2) 0.005(3)
C(45) 0.020(3) 0.028(3) 0.015(3) 0.007(3) -0.001(2) 0.006(3)
C(46) 0.021(3) 0.033(4) 0.020(3) 0.004(3) -0.004(3) 0.008(3)
C(47) 0.023(3) 0.039(4) 0.019(3) 0.013(3) -0.004(3) 0.002(3)
C(48) 0.020(3) 0.029(3) 0.019(3) 0.008(3) -0.004(2) 0.003(3)
C(49) 0.020(3) 0.037(4) 0.023(3) 0.006(3) 0.002(3) 0.007(3)
C(50) 0.023(3) 0.047(4) 0.018(3) 0.011(3) -0.001(3) 0.003(3)
C(51) 0.015(3) 0.033(4) 0.024(3) 0.007(3) 0.001(2) 0.016(3)
C(52) 0.019(3) 0.033(4) 0.017(3) 0.007(3) 0.002(2) 0.011(3)
C(53) 0.019(3) 0.024(3) 0.026(3) 0.005(3) 0.003(3) 0.008(3)
C(54) 0.024(3) 0.026(3) 0.016(3) 0.005(3) 0.001(2) 0.004(3)
C(55) 0.018(3) 0.031(4) 0.027(3) 0.007(3) 0.004(3) 0.016(3)
C(56) 0.017(3) 0.035(4) 0.023(3) 0.005(3) -0.001(3) 0.007(3)
C(57) 0.019(3) 0.029(4) 0.031(4) 0.002(3) -0.001(3) 0.000(3)
C(58) 0.023(3) 0.038(4) 0.027(4) 0.005(3) 0.005(3) 0.000(3)
C(59) 0.061(7) 0.11(1) 0.10(1) 0.016(8) 0.040(7) 0.038(10)
C(60) 0.10(1) 0.11(1) 0.17(2) 0.04(1) 0.03(1) -0.04(1)
B(1) 0.024(3) 0.029(4) 0.017(3) 0.008(3) 0.000(3) 0.006(3)

loop_
_atom_type_symbol
_atom_type_description
_atom_type_scat_dispersion_real
_atom_type_scat_dispersion_imag
_atom_type_scat_source
C C 0.003 0.002
;International Tables for Crystallography
(1992, Vol. C, Tables 4.2.6.8 and 6.1.1.4)
;
H H 0.000 0.000
;International Tables for Crystallography
(1992, Vol. C, Table 6.1.1.4)
;
Pt Pt -1.703 8.390
;International Tables for Crystallography
(1992, Vol. C, Tables 4.2.6.8 and 6.1.1.4)
;
B B 0.001 0.001
;International Tables for Crystallography
(1992, Vol. C, Tables 4.2.6.8 and 6.1.1.4)
;
F F 0.017 0.010
;International Tables for Crystallography
(1992, Vol. C, Tables 4.2.6.8 and 6.1.1.4)
;
Cl Cl 0.148 0.159
;International Tables for Crystallography
(1992, Vol. C, Tables 4.2.6.8 and 6.1.1.4)
;

loop_
_geom_angle_atom_site_label_1
_geom_angle_atom_site_label_2
_geom_angle_atom_site_label_3
_geom_angle
_geom_angle_publ_flag
Pt(2) Pt(1) Pt(3) 58.573(10) yes
Pt(2) Pt(1) C(1) 95.9(2) yes
Pt(2) Pt(1) C(2) 83.5(2) yes
Pt(2) Pt(1) C(8) 97.9(3) yes
Pt(2) Pt(1) C(9) 72.1(2) yes
Pt(2) Pt(1) C(19) 148.7(2) yes
Pt(3) Pt(1) C(1) 73.7(2) yes
Pt(3) Pt(1) C(2) 98.0(2) yes
Pt(3) Pt(1) C(8) 87.2(3) yes
Pt(3) Pt(1) C(9) 95.8(2) yes
Pt(3) Pt(1) C(19) 152.7(2) yes
C(1) Pt(1) C(2) 38.7(3) yes
C(1) Pt(1) C(8) 145.8(3) yes
C(1) Pt(1) C(9) 167.3(3) yes
C(1) Pt(1) C(19) 96.3(3) yes
C(2) Pt(1) C(8) 174.6(4) yes
C(2) Pt(1) C(9) 139.9(3) yes
C(2) Pt(1) C(19) 88.3(3) yes
C(8) Pt(1) C(9) 37.1(3) yes
C(8) Pt(1) C(19) 87.9(3) yes
C(9) Pt(1) C(19) 96.2(3) yes
Pt(1) Pt(2) Pt(3) 60.74(1) yes
Pt(1) Pt(2) C(4) 88.8(2) yes
Pt(1) Pt(2) C(5) 93.6(2) yes
Pt(1) Pt(2) C(10) 71.4(2) yes
Pt(1) Pt(2) C(11) 92.1(2) yes
Pt(1) Pt(2) C(15) 131.9(3) yes
Pt(1) Pt(2) C(16) 167.8(3) yes
Pt(3) Pt(2) C(4) 94.2(2) yes
Pt(3) Pt(2) C(5) 66.3(2) yes
Pt(3) Pt(2) C(10) 94.1(2) yes
Pt(3) Pt(2) C(11) 77.0(2) yes
Pt(3) Pt(2) C(15) 167.2(3) yes
Pt(3) Pt(2) C(16) 131.5(3) yes
C(4) Pt(2) C(5) 35.5(4) yes
C(4) Pt(2) C(10) 151.1(4) yes
C(4) Pt(2) C(11) 169.2(4) yes
C(4) Pt(2) C(15) 88.8(3) yes
C(4) Pt(2) C(16) 90.5(3) yes
C(5) Pt(2) C(10) 159.9(3) yes
C(5) Pt(2) C(11) 133.7(4) yes
C(5) Pt(2) C(15) 111.0(4) yes
C(5) Pt(2) C(16) 92.9(3) yes
C(10) Pt(2) C(11) 37.8(3) yes
C(10) Pt(2) C(15) 89.2(3) yes
C(10) Pt(2) C(16) 104.4(3) yes
C(11) Pt(2) C(15) 98.5(4) yes
C(11) Pt(2) C(16) 90.9(3) yes
C(15) Pt(2) C(16) 35.9(4) yes
Pt(1) Pt(3) Pt(2) 60.69(1) yes
Pt(1) Pt(3) C(6) 92.8(2) yes
Pt(1) Pt(3) C(7) 69.6(3) yes
Pt(1) Pt(3) C(12) 92.9(2) yes
Pt(1) Pt(3) C(13) 84.7(4) yes
Pt(1) Pt(3) C(17) 169.0(3) yes
Pt(1) Pt(3) C(18) 133.3(2) yes
Pt(2) Pt(3) C(6) 78.7(3) yes
Pt(2) Pt(3) C(7) 93.4(2) yes
Pt(2) Pt(3) C(12) 67.9(3) yes
Pt(2) Pt(3) C(13) 95.6(4) yes
Pt(2) Pt(3) C(17) 130.3(3) yes
Pt(2) Pt(3) C(18) 165.6(2) yes
C(6) Pt(3) C(7) 38.1(3) yes
C(6) Pt(3) C(12) 137.6(4) yes
C(6) Pt(3) C(13) 174.3(4) yes
C(6) Pt(3) C(17) 91.0(4) yes
C(6) Pt(3) C(18) 95.8(4) yes
C(7) Pt(3) C(12) 159.4(3) yes
C(7) Pt(3) C(13) 143.9(5) yes
C(7) Pt(3) C(17) 108.0(4) yes
C(7) Pt(3) C(18) 90.2(4) yes
C(12) Pt(3) C(13) 37.8(4) yes
C(12) Pt(3) C(17) 91.2(4) yes
C(12) Pt(3) C(18) 110.1(4) yes
C(13) Pt(3) C(17) 92.4(5) yes
C(13) Pt(3) C(18) 89.6(5) yes
C(17) Pt(3) C(18) 35.8(3) yes
F(32) F(4) F(33) 135(2) yes
F(32) F(4) C(26) 73(1) yes
F(33) F(4) C(26) 62(1) yes
F(31) F(5) F(33) 113(2) yes
F(31) F(5) C(26) 54(1) yes
F(33) F(5) C(26) 62(1) yes
F(31) F(6) F(32) 113(2) yes
F(31) F(6) C(26) 58(1) yes
F(32) F(6) C(26) 57(1) yes
F(5) F(31) F(6) 125(2) yes
F(5) F(31) C(26) 61(1) yes
F(6) F(31) C(26) 73(1) yes
F(4) F(32) F(6) 111(2) yes
F(4) F(32) C(26) 64(1) yes
F(6) F(32) C(26) 58(1) yes
F(4) F(33) F(5) 115(2) yes
F(4) F(33) C(26) 60(1) yes
F(5) F(33) C(26) 64(1) yes
Pt(1) C(1) C(2) 69.8(6) yes
Pt(1) C(1) C(7) 105.8(6) yes
C(2) C(1) C(7) 127.2(7) yes
Pt(1) C(2) C(1) 71.6(5) yes
Pt(1) C(2) C(3) 99.5(7) yes
C(1) C(2) C(3) 126.0(8) yes
C(2) C(3) C(4) 131.2(9) yes
Pt(2) C(4) C(3) 89.0(7) yes
Pt(2) C(4) C(5) 80.2(7) yes
C(3) C(4) C(5) 128.9(8) yes
Pt(2) C(5) C(4) 64.3(6) yes
Pt(2) C(5) C(6) 108.4(7) yes
C(4) C(5) C(6) 128.1(8) yes
Pt(3) C(6) C(5) 103.3(8) yes
Pt(3) C(6) C(7) 73.6(6) yes
C(5) C(6) C(7) 127.1(8) yes
Pt(3) C(7) C(1) 110.8(7) yes
Pt(3) C(7) C(6) 68.3(6) yes
C(1) C(7) C(6) 130.1(7) yes
Pt(1) C(8) C(9) 75.4(6) yes
Pt(1) C(8) C(14) 95.1(8) yes
C(9) C(8) C(14) 127.3(9) yes
Pt(1) C(9) C(8) 67.5(6) yes
Pt(1) C(9) C(10) 107.0(6) yes
C(8) C(9) C(10) 130.5(8) yes
Pt(2) C(10) C(9) 109.2(6) yes
Pt(2) C(10) C(11) 68.9(6) yes
C(9) C(10) C(11) 127.8(7) yes
Pt(2) C(11) C(10) 73.3(6) yes
Pt(2) C(11) C(12) 104.5(8) yes
C(10) C(11) C(12) 128.0(8) yes
Pt(3) C(12) C(11) 108.7(9) yes
Pt(3) C(12) C(13) 63.8(9) yes
C(11) C(12) C(13) 127.2(10) yes
Pt(3) C(13) C(12) 78.3(8) yes
Pt(3) C(13) C(14) 96.3(10) yes
C(12) C(13) C(14) 128(1) yes
C(8) C(14) C(13) 129.8(9) yes
Pt(2) C(15) C(16) 72.0(5) yes
Pt(2) C(16) C(15) 72.1(5) yes
Pt(3) C(17) C(18) 71.9(6) yes
Pt(3) C(18) C(17) 72.3(6) yes
Pt(1) C(19) C(20) 122.9(5) yes
Pt(1) C(19) C(24) 119.8(4) yes
C(20) C(19) C(24) 117.3(6) yes
C(19) C(20) C(21) 121.8(7) yes
C(20) C(21) C(22) 121.6(6) yes
C(20) C(21) C(26) 120.1(7) yes
C(22) C(21) C(26) 118.3(7) yes
C(21) C(22) C(23) 117.6(7) yes
C(22) C(23) C(24) 120.9(6) yes
C(22) C(23) C(25) 119.8(6) yes
C(24) C(23) C(25) 119.2(6) yes
C(19) C(24) C(23) 120.8(6) yes
F(1) C(25) F(2) 107.3(7) yes
F(1) C(25) F(3) 105.3(6) yes
F(1) C(25) C(23) 111.6(7) yes
F(2) C(25) F(3) 106.4(7) yes
F(2) C(25) C(23) 113.3(6) yes
F(3) C(25) C(23) 112.4(7) yes
F(4) C(26) F(5) 102(1) yes
F(4) C(26) F(6) 99(1) yes
F(4) C(26) F(31) 128(1) yes
F(4) C(26) F(32) 42(1) yes
F(4) C(26) F(33) 56(1) yes
F(4) C(26) C(21) 116.9(10) yes
F(5) C(26) F(6) 105(1) yes
F(5) C(26) F(31) 63(1) yes
F(5) C(26) F(32) 132(1) yes
F(5) C(26) F(33) 53(1) yes
F(5) C(26) C(21) 115(1) yes
F(6) C(26) F(31) 47(1) yes
F(6) C(26) F(32) 64(1) yes
F(6) C(26) F(33) 133(1) yes
F(6) C(26) C(21) 115.3(10) yes
F(31) C(26) F(32) 109(1) yes
F(31) C(26) F(33) 113(1) yes
F(31) C(26) C(21) 113(1) yes
F(32) C(26) F(33) 98(1) yes
F(32) C(26) C(21) 109(1) yes
F(33) C(26) C(21) 111.5(9) yes
C(28) C(27) C(32) 115.7(6) yes
C(28) C(27) B(1) 120.1(6) yes
C(32) C(27) B(1) 124.2(7) yes
C(27) C(28) C(29) 121.2(7) yes
C(28) C(29) C(30) 121.1(8) yes
C(28) C(29) C(33) 121.0(8) yes
C(30) C(29) C(33) 117.8(6) yes
C(29) C(30) C(31) 118.0(6) yes
C(30) C(31) C(32) 121.4(8) yes
C(30) C(31) C(34) 119.7(7) yes
C(32) C(31) C(34) 118.9(8) yes
C(27) C(32) C(31) 122.6(8) yes
F(7) C(33) F(8) 107.8(8) yes
F(7) C(33) F(9) 105.8(9) yes
F(7) C(33) C(29) 114.5(6) yes
F(8) C(33) F(9) 103.6(6) yes
F(8) C(33) C(29) 111.4(9) yes
F(9) C(33) C(29) 112.9(7) yes
F(10) C(34) F(11) 103.7(9) yes
F(10) C(34) F(12) 109.1(8) yes
F(10) C(34) C(31) 110.8(9) yes
F(11) C(34) F(12) 106.9(10) yes
F(11) C(34) C(31) 113.0(7) yes
F(12) C(34) C(31) 113.0(8) yes
C(36) C(35) C(40) 115.1(7) yes
C(36) C(35) B(1) 123.8(6) yes
C(40) C(35) B(1) 120.5(6) yes
C(35) C(36) C(37) 122.3(6) yes
C(36) C(37) C(38) 121.5(6) yes
C(36) C(37) C(41) 119.1(6) yes
C(38) C(37) C(41) 119.3(7) yes
C(37) C(38) C(39) 117.1(7) yes
C(38) C(39) C(40) 121.4(6) yes
C(38) C(39) C(42) 119.2(7) yes
C(40) C(39) C(42) 119.3(6) yes
C(35) C(40) C(39) 122.3(6) yes
F(13) C(41) F(14) 104.2(6) yes
F(13) C(41) F(15) 110.3(6) yes
F(13) C(41) C(37) 114.4(6) yes
F(14) C(41) F(15) 104.3(6) yes
F(14) C(41) C(37) 109.9(6) yes
F(15) C(41) C(37) 112.9(6) yes
F(16) C(42) F(17) 105.3(7) yes
F(16) C(42) F(18) 106.9(7) yes
F(16) C(42) C(39) 112.2(6) yes
F(17) C(42) F(18) 106.4(6) yes
F(17) C(42) C(39) 112.2(7) yes
F(18) C(42) C(39) 113.3(7) yes
C(44) C(43) C(48) 116.2(6) yes
C(44) C(43) B(1) 123.1(6) yes
C(48) C(43) B(1) 120.6(6) yes
C(43) C(44) C(45) 121.6(6) yes
C(44) C(45) C(46) 119.8(7) yes
C(44) C(45) C(49) 119.6(6) yes
C(46) C(45) C(49) 120.6(6) yes
C(45) C(46) C(47) 119.5(6) yes
C(46) C(47) C(48) 120.1(7) yes
C(46) C(47) C(50) 119.9(6) yes
C(48) C(47) C(50) 119.9(7) yes
C(43) C(48) C(47) 122.8(7) yes
F(22) C(49) F(23) 103.3(6) yes
F(22) C(49) F(24) 105.8(7) yes
F(22) C(49) C(45) 113.8(6) yes
F(23) C(49) F(24) 105.4(6) yes
F(23) C(49) C(45) 112.3(6) yes
F(24) C(49) C(45) 115.1(6) yes
F(19) C(50) F(20) 106.9(6) yes
F(19) C(50) F(21) 103.5(7) yes
F(19) C(50) C(47) 111.5(6) yes
F(20) C(50) F(21) 106.5(7) yes
F(20) C(50) C(47) 114.0(7) yes
F(21) C(50) C(47) 113.7(6) yes
C(52) C(51) C(56) 114.6(6) yes
C(52) C(51) B(1) 121.8(5) yes
C(56) C(51) B(1) 123.2(5) yes
C(51) C(52) C(53) 123.6(6) yes
C(52) C(53) C(54) 119.9(5) yes
C(52) C(53) C(57) 121.4(6) yes
C(54) C(53) C(57) 118.7(6) yes
C(53) C(54) C(55) 117.9(6) yes
C(54) C(55) C(56) 121.5(6) yes
C(54) C(55) C(58) 119.6(6) yes
C(56) C(55) C(58) 118.9(5) yes
C(51) C(56) C(55) 122.3(5) yes
F(25) C(57) F(26) 106.5(6) yes
F(25) C(57) F(27) 105.4(6) yes
F(25) C(57) C(53) 114.4(6) yes
F(26) C(57) F(27) 104.1(6) yes
F(26) C(57) C(53) 113.3(6) yes
F(27) C(57) C(53) 112.4(6) yes
F(28) C(58) F(29) 106.7(6) yes
F(28) C(58) F(30) 105.9(6) yes
F(28) C(58) C(55) 113.6(6) yes
F(29) C(58) F(30) 106.3(6) yes
F(29) C(58) C(55) 112.6(6) yes
F(30) C(58) C(55) 111.3(7) yes
Cl(1) C(59) C(60) 101(1) yes
Cl(2) C(60) C(59) 111(1) yes
C(27) B(1) C(35) 111.8(6) yes
C(27) B(1) C(43) 107.9(5) yes
C(27) B(1) C(51) 113.1(5) yes
C(35) B(1) C(43) 111.3(6) yes
C(35) B(1) C(51) 101.8(5) yes
C(43) B(1) C(51) 110.8(6) yes

loop_
_geom_bond_atom_site_label_1
_geom_bond_atom_site_label_2
_geom_bond_distance
_geom_bond_publ_flag
Pt(1) Pt(2) 2.8157(4) yes
Pt(1) Pt(3) 2.8170(5) yes
Pt(1) C(1) 2.172(9) yes
Pt(1) C(2) 2.15(1) yes
Pt(1) C(8) 2.14(1) yes
Pt(1) C(9) 2.236(10) yes
Pt(1) C(19) 2.080(6) yes
Pt(2) Pt(3) 2.7554(4) yes
Pt(2) C(4) 2.18(1) yes
Pt(2) C(5) 2.39(1) yes
Pt(2) C(10) 2.225(9) yes
Pt(2) C(11) 2.17(1) yes
Pt(2) C(15) 2.220(8) yes
Pt(2) C(16) 2.219(8) yes
Pt(3) C(6) 2.14(1) yes
Pt(3) C(7) 2.214(9) yes
Pt(3) C(12) 2.34(1) yes
Pt(3) C(13) 2.15(2) yes
Pt(3) C(17) 2.24(1) yes
Pt(3) C(18) 2.236(9) yes
Cl(1) C(59) 1.77(2) yes
Cl(2) C(60) 1.96(2) yes
F(1) C(25) 1.35(1) yes
F(2) C(25) 1.332(9) yes
F(3) C(25) 1.338(9) yes
F(4) F(32) 0.96(4) yes
F(4) F(33) 1.23(4) yes
F(4) C(26) 1.28(2) yes
F(5) F(31) 1.35(4) yes
F(5) F(33) 1.18(4) yes
F(5) C(26) 1.33(2) yes
F(6) F(31) 1.05(4) yes
F(6) F(32) 1.46(3) yes
F(6) C(26) 1.38(2) yes
F(7) C(33) 1.35(1) yes
F(8) C(33) 1.35(1) yes
F(9) C(33) 1.35(1) yes
F(10) C(34) 1.33(1) yes
F(11) C(34) 1.31(1) yes
F(12) C(34) 1.28(1) yes
F(13) C(41) 1.320(9) yes
F(14) C(41) 1.380(9) yes
F(15) C(41) 1.31(1) yes
F(16) C(42) 1.35(1) yes
F(17) C(42) 1.33(1) yes
F(18) C(42) 1.319(9) yes
F(19) C(50) 1.334(8) yes
F(20) C(50) 1.324(9) yes
F(21) C(50) 1.33(1) yes
F(22) C(49) 1.339(10) yes
F(23) C(49) 1.328(7) yes
F(24) C(49) 1.319(10) yes
F(25) C(57) 1.332(9) yes
F(26) C(57) 1.327(10) yes
F(27) C(57) 1.354(10) yes
F(28) C(58) 1.332(9) yes
F(29) C(58) 1.343(8) yes
F(30) C(58) 1.36(1) yes
F(31) C(26) 1.22(2) yes
F(32) C(26) 1.37(3) yes
F(33) C(26) 1.31(2) yes
C(1) C(2) 1.43(1) yes
C(1) C(7) 1.44(1) yes
C(2) C(3) 1.44(1) yes
C(3) C(4) 1.36(2) yes
C(4) C(5) 1.41(1) yes
C(5) C(6) 1.42(1) yes
C(6) C(7) 1.42(1) yes
C(8) C(9) 1.39(1) yes
C(8) C(14) 1.39(2) yes
C(9) C(10) 1.43(1) yes
C(10) C(11) 1.43(1) yes
C(11) C(12) 1.41(1) yes
C(12) C(13) 1.47(2) yes
C(13) C(14) 1.38(2) yes
C(15) C(16) 1.37(1) yes
C(17) C(18) 1.38(1) yes
C(19) C(20) 1.367(9) yes
C(19) C(24) 1.411(10) yes
C(20) C(21) 1.39(1) yes
C(21) C(22) 1.37(1) yes
C(21) C(26) 1.499(10) yes
C(22) C(23) 1.397(9) yes
C(23) C(24) 1.390(10) yes
C(23) C(25) 1.51(1) yes
C(27) C(28) 1.43(1) yes
C(27) C(32) 1.40(1) yes
C(27) B(1) 1.630(9) yes
C(28) C(29) 1.386(9) yes
C(29) C(30) 1.39(1) yes
C(29) C(33) 1.48(1) yes
C(30) C(31) 1.39(1) yes
C(31) C(32) 1.370(9) yes
C(31) C(34) 1.51(1) yes
C(35) C(36) 1.387(9) yes
C(35) C(40) 1.418(10) yes
C(35) B(1) 1.65(1) yes
C(36) C(37) 1.40(1) yes
C(37) C(38) 1.383(10) yes
C(37) C(41) 1.499(9) yes
C(38) C(39) 1.384(9) yes
C(39) C(40) 1.38(1) yes
C(39) C(42) 1.50(1) yes
C(43) C(44) 1.38(1) yes
C(43) C(48) 1.403(10) yes
C(43) B(1) 1.651(10) yes
C(44) C(45) 1.426(9) yes
C(45) C(46) 1.37(1) yes
C(45) C(49) 1.49(1) yes
C(46) C(47) 1.38(1) yes
C(47) C(48) 1.377(10) yes
C(47) C(50) 1.50(1) yes
C(51) C(52) 1.405(8) yes
C(51) C(56) 1.404(9) yes
C(51) B(1) 1.64(1) yes
C(52) C(53) 1.390(10) yes
C(53) C(54) 1.390(9) yes
C(53) C(57) 1.489(9) yes
C(54) C(55) 1.387(8) yes
C(55) C(56) 1.386(10) yes
C(55) C(58) 1.497(9) yes
C(59) C(60) 1.33(3) yes

loop_
_geom_contact_atom_site_label_1
_geom_contact_atom_site_label_2
_geom_contact_distance
_geom_contact_site_symmetry_2
Pt(1) Pt(2) 2.8157(4) .
Pt(1) Pt(3) 2.8170(5) .
Pt(2) Pt(3) 2.7554(4) .
Cl(1) F(22) 3.22(2) 2_657
Cl(2) F(8) 2.950(10) 1_455
Cl(2) F(11) 3.51(1) 2_667
F(1) F(29) 3.136(8) 1_455
F(1) F(8) 3.17(1) 1_455
F(1) C(29) 3.343(9) 1_455
F(1) C(28) 3.542(9) 1_455
F(1) C(30) 3.583(10) 1_455
F(2) F(12) 3.22(1) 1_455
F(2) C(7) 3.24(1) 2_566
F(2) F(10) 3.28(1) 2_667
F(2) C(6) 3.45(1) 2_566
F(2) C(30) 3.56(1) 1_455
F(2) C(31) 3.579(9) 1_455
F(3) F(17) 3.041(8) 1_455
F(3) C(7) 3.31(1) 2_566
F(3) C(1) 3.37(1) 2_566
F(3) C(40) 3.550(7) 1_455
F(4) C(3) 3.16(2) 2_566
F(4) C(4) 3.20(2) 2_566
F(4) F(24) 3.22(2) 1_565
F(4) F(25) 3.27(2) 1_565
F(4) F(26) 3.48(2) 1_565
F(4) F(23) 3.50(3) 1_565
F(5) F(24) 3.33(2) 1_565
F(6) F(16) 2.95(2) 2_666
F(6) F(26) 3.39(2) 1_565
F(6) C(14) 3.42(2) 2_666
F(7) F(19) 3.055(9) 2_657
F(7) F(19) 3.177(10) 1_655
F(7) F(20) 3.367(8) 2_657
F(7) C(11) 3.57(1) 2_656
F(8) F(13) 2.972(9) 1_655
F(8) F(21) 3.09(1) 1_655
F(9) F(19) 2.864(8) 2_657
F(9) F(19) 3.285(10) 1_655
F(9) F(21) 3.373(9) 1_655
F(10) F(10) 3.52(2) 2_767
F(11) F(23) 3.21(1) 2_657
F(11) F(22) 3.216(9) 2_657
F(11) C(60) 3.35(2) 2_667
F(12) C(18) 3.56(1) 2_666
F(13) F(29) 3.422(6) 1_455
F(13) C(16) 3.46(1) 2_556
F(13) C(15) 3.50(1) 2_556
F(14) F(28) 2.649(7) 2_656
F(14) F(29) 3.025(7) 1_455
F(14) C(15) 3.35(1) 2_556
F(14) C(54) 3.561(9) 2_656
F(15) F(29) 3.221(6) 1_455
F(16) F(26) 3.111(7) 2_656
F(16) F(32) 3.29(2) 2_666
F(17) F(26) 3.423(7) 2_656
F(17) F(32) 3.47(3) 2_666
F(17) C(1) 3.553(8) 2_666
F(17) F(27) 3.563(7) 2_656
F(18) C(18) 3.09(1) 2_666
F(18) C(7) 3.232(9) 2_666
F(18) C(1) 3.508(10) 2_666
F(19) C(16) 3.28(1) 2_556
F(19) C(33) 3.36(1) 2_657
F(20) C(44) 3.055(10) 2_657
F(20) F(24) 3.318(8) 2_657
F(20) F(22) 3.388(8) 2_657
F(20) C(45) 3.412(9) 2_657
F(20) C(28) 3.45(1) 2_657
F(20) C(12) 3.45(1) 1_556
F(20) C(49) 3.511(8) 2_657
F(21) F(22) 3.291(9) 2_657
F(21) C(17) 3.31(1) 1_556
F(22) C(48) 3.005(8) 2_657
F(22) C(32) 3.334(9) 2_657
F(22) C(47) 3.355(8) 2_657
F(22) C(50) 3.486(8) 2_657
F(23) F(33) 2.93(2) 1_545
F(23) C(4) 3.31(1) 2_556
F(23) C(5) 3.32(1) 2_556
F(24) F(33) 2.90(2) 1_545
F(24) C(13) 3.49(1) 2_656
F(25) F(32) 3.09(2) 1_545
F(25) F(30) 3.392(8) 2_656
F(26) F(32) 2.90(2) 1_545
F(26) C(14) 3.20(1) 2_656
F(26) C(8) 3.32(1) 2_656
F(26) C(39) 3.398(9) 2_656
F(26) C(38) 3.435(9) 2_656
F(26) C(42) 3.488(9) 2_656
F(27) C(40) 3.214(8) 2_656
F(27) C(39) 3.251(9) 2_656
F(27) C(52) 3.337(9) 2_656
F(27) C(53) 3.360(10) 2_656
F(27) C(55) 3.42(1) 2_656
F(27) C(51) 3.423(9) 2_656
F(27) C(54) 3.42(1) 2_656
F(27) C(56) 3.438(10) 2_656
F(27) C(35) 3.506(8) 2_656
F(28) F(28) 2.961(10) 2_756
F(28) C(10) 3.31(1) 2_656
F(28) C(10) 3.336(9) 1_655
F(28) C(9) 3.43(1) 2_656
F(29) C(41) 3.492(8) 1_655
F(29) C(10) 3.59(1) 2_656
F(30) C(15) 3.50(1) 1_655
F(30) C(24) 3.548(7) 1_655
F(30) C(9) 3.577(9) 1_655
F(32) C(3) 3.46(3) 2_566
F(32) C(57) 3.59(2) 1_565
F(33) C(4) 3.45(2) 2_566
F(33) C(49) 3.52(2) 1_565
C(1) C(23) 3.46(1) 2_566
C(2) C(22) 3.58(1) 2_566
C(16) C(47) 3.57(1) 2_556
C(18) C(59) 3.51(2) 2_666
C(45) C(47) 3.588(9) 2_657

loop_
_geom_torsion_atom_site_label_1
_geom_torsion_atom_site_label_2
_geom_torsion_atom_site_label_3
_geom_torsion_atom_site_label_4
_geom_torsion
_geom_torsion_publ_flag
Pt(1) Pt(2) Pt(3) C(6) -99.7(2) yes
Pt(1) Pt(2) Pt(3) C(7) -64.3(3) yes
Pt(1) Pt(2) Pt(3) C(12) 107.0(2) yes
Pt(1) Pt(2) Pt(3) C(13) 80.7(4) yes
Pt(1) Pt(2) Pt(3) C(17) 178.7(4) yes
Pt(1) Pt(2) Pt(3) C(18) -168(1) yes
Pt(1) Pt(2) C(4) C(3) -31.9(5) yes
Pt(1) Pt(2) C(4) C(5) 97.9(5) yes
Pt(1) Pt(2) C(5) C(4) -82.8(5) yes
Pt(1) Pt(2) C(5) C(6) 41.3(7) yes
Pt(1) Pt(2) C(10) C(9) 4.4(5) yes
Pt(1) Pt(2) C(10) C(11) -119.8(4) yes
Pt(1) Pt(2) C(11) C(10) 55.4(4) yes
Pt(1) Pt(2) C(11) C(12) -70.5(6) yes
Pt(1) Pt(2) C(15) C(16) 179.8(5) yes
Pt(1) Pt(2) C(16) C(15) 0(1) yes
Pt(1) Pt(3) Pt(2) C(4) 86.2(3) yes
Pt(1) Pt(3) Pt(2) C(5) 108.9(3) yes
Pt(1) Pt(3) Pt(2) C(10) -66.0(2) yes
Pt(1) Pt(3) Pt(2) C(11) -100.0(2) yes
Pt(1) Pt(3) Pt(2) C(15) -170(1) yes
Pt(1) Pt(3) Pt(2) C(16) -179.4(4) yes
Pt(1) Pt(3) C(6) C(5) -74.0(6) yes
Pt(1) Pt(3) C(6) C(7) 51.1(5) yes
Pt(1) Pt(3) C(7) C(1) 2.2(4) yes
Pt(1) Pt(3) C(7) C(6) -123.9(5) yes
Pt(1) Pt(3) C(12) C(11) 45.5(6) yes
Pt(1) Pt(3) C(12) C(13) -77.5(7) yes
Pt(1) Pt(3) C(13) C(12) 101.7(7) yes
Pt(1) Pt(3) C(13) C(14) -26.6(7) yes
Pt(1) Pt(3) C(17) C(18) -11(2) yes
Pt(1) Pt(3) C(18) C(17) 177.0(6) yes
Pt(1) C(1) C(2) C(3) -88(1) yes
Pt(1) C(1) C(7) Pt(3) -2.8(5) yes
Pt(1) C(1) C(7) C(6) 75(1) yes
Pt(1) C(2) C(1) C(7) 94.9(10) yes
Pt(1) C(2) C(3) C(4) -86(1) yes
Pt(1) C(8) C(9) C(10) 93(1) yes
Pt(1) C(8) C(14) C(13) -86(1) yes
Pt(1) C(9) C(8) C(14) -85(1) yes
Pt(1) C(9) C(10) Pt(2) -5.5(6) yes
Pt(1) C(9) C(10) C(11) 72(1) yes
Pt(1) C(19) C(20) C(21) -177.9(6) yes
Pt(1) C(19) C(24) C(23) 177.3(6) yes
Pt(2) Pt(1) Pt(3) C(6) 75.4(3) yes
Pt(2) Pt(1) Pt(3) C(7) 106.3(2) yes
Pt(2) Pt(1) Pt(3) C(12) -62.5(3) yes
Pt(2) Pt(1) Pt(3) C(13) -99.5(4) yes
Pt(2) Pt(1) Pt(3) C(17) -174(1) yes
Pt(2) Pt(1) Pt(3) C(18) 176.0(4) yes
Pt(2) Pt(1) C(1) C(2) 71.7(4) yes
Pt(2) Pt(1) C(1) C(7) -52.6(5) yes
Pt(2) Pt(1) C(2) C(1) -108.1(4) yes
Pt(2) Pt(1) C(2) C(3) 16.9(6) yes
Pt(2) Pt(1) C(8) C(9) -45.8(5) yes
Pt(2) Pt(1) C(8) C(14) 81.4(6) yes
Pt(2) Pt(1) C(9) C(8) 131.7(6) yes
Pt(2) Pt(1) C(9) C(10) 4.3(5) yes
Pt(2) Pt(1) C(19) C(20) 173.8(5) yes
Pt(2) Pt(1) C(19) C(24) -5.0(9) yes
Pt(2) Pt(3) Pt(1) C(1) -107.7(2) yes
Pt(2) Pt(3) Pt(1) C(2) -77.3(2) yes
Pt(2) Pt(3) Pt(1) C(8) 101.0(3) yes
Pt(2) Pt(3) Pt(1) C(9) 64.9(2) yes
Pt(2) Pt(3) Pt(1) C(19) -179.2(5) yes
Pt(2) Pt(3) C(6) C(5) -14.7(5) yes
Pt(2) Pt(3) C(6) C(7) 110.5(5) yes
Pt(2) Pt(3) C(7) C(1) 59.2(5) yes
Pt(2) Pt(3) C(7) C(6) -66.9(5) yes
Pt(2) Pt(3) C(12) C(11) -11.1(5) yes
Pt(2) Pt(3) C(12) C(13) -134.1(8) yes
Pt(2) Pt(3) C(13) C(12) 41.9(7) yes
Pt(2) Pt(3) C(13) C(14) -86.4(7) yes
Pt(2) Pt(3) C(17) C(18) 174.5(5) yes
Pt(2) Pt(3) C(18) C(17) -17(1) yes
Pt(2) C(4) C(3) C(2) 91(1) yes
Pt(2) C(4) C(5) C(6) -93(1) yes
Pt(2) C(5) C(4) C(3) 80(1) yes
Pt(2) C(5) C(6) Pt(3) 17.6(7) yes
Pt(2) C(5) C(6) C(7) -61(1) yes
Pt(2) C(10) C(9) C(8) -80(1) yes
Pt(2) C(10) C(11) C(12) 95(1) yes
Pt(2) C(11) C(10) C(9) -98.4(10) yes
Pt(2) C(11) C(12) Pt(3) 13.6(6) yes
Pt(2) C(11) C(12) C(13) 84(1) yes
Pt(3) Pt(1) Pt(2) C(4) -95.5(3) yes
Pt(3) Pt(1) Pt(2) C(5) -60.2(2) yes
Pt(3) Pt(1) Pt(2) C(10) 106.0(2) yes
Pt(3) Pt(1) Pt(2) C(11) 73.8(3) yes
Pt(3) Pt(1) Pt(2) C(15) 177.2(4) yes
Pt(3) Pt(1) Pt(2) C(16) 177(1) yes
Pt(3) Pt(1) C(1) C(2) 126.5(5) yes
Pt(3) Pt(1) C(1) C(7) 2.2(4) yes
Pt(3) Pt(1) C(2) C(1) -51.1(4) yes
Pt(3) Pt(1) C(2) C(3) 73.8(6) yes
Pt(3) Pt(1) C(8) C(9) -103.5(5) yes
Pt(3) Pt(1) C(8) C(14) 23.7(6) yes
Pt(3) Pt(1) C(9) C(8) 77.4(5) yes
Pt(3) Pt(1) C(9) C(10) -50.0(5) yes
Pt(3) Pt(1) C(19) C(20) -7(1) yes
Pt(3) Pt(1) C(19) C(24) 173.8(4) yes
Pt(3) Pt(2) Pt(1) C(1) 66.8(2) yes
Pt(3) Pt(2) Pt(1) C(2) 103.5(2) yes
Pt(3) Pt(2) Pt(1) C(8) -81.8(3) yes
Pt(3) Pt(2) Pt(1) C(9) -108.8(2) yes
Pt(3) Pt(2) Pt(1) C(19) 179.3(4) yes
Pt(3) Pt(2) C(4) C(3) -92.4(5) yes
Pt(3) Pt(2) C(4) C(5) 37.4(5) yes
Pt(3) Pt(2) C(5) C(4) -138.6(5) yes
Pt(3) Pt(2) C(5) C(6) -14.4(6) yes
Pt(3) Pt(2) C(10) C(9) 61.6(5) yes
Pt(3) Pt(2) C(10) C(11) -62.5(4) yes
Pt(3) Pt(2) C(11) C(10) 114.7(4) yes
Pt(3) Pt(2) C(11) C(12) -11.2(5) yes
Pt(3) Pt(2) C(15) C(16) -11(1) yes
Pt(3) Pt(2) C(16) C(15) 176.7(5) yes
Pt(3) C(6) C(5) C(4) 88(1) yes
Pt(3) C(6) C(7) C(1) -99(1) yes
Pt(3) C(7) C(1) C(2) -79(1) yes
Pt(3) C(7) C(6) C(5) 94(1) yes
Pt(3) C(12) C(11) C(10) -66(1) yes
Pt(3) C(12) C(13) C(14) 88(1) yes
Pt(3) C(13) C(12) C(11) -94(1) yes
Pt(3) C(13) C(14) C(8) 88(1) yes
Cl(1) C(59) C(60) Cl(2) -30(1) yes
F(1) C(25) C(23) C(22) -103.3(8) yes
F(1) C(25) C(23) C(24) 73.7(9) yes
F(2) C(25) C(23) C(22) 18(1) yes
F(2) C(25) C(23) C(24) -165.0(8) yes
F(3) C(25) C(23) C(22) 138.7(8) yes
F(3) C(25) C(23) C(24) -44(1) yes
F(4) F(32) F(6) F(31) 18(2) yes
F(4) F(32) F(6) C(26) 36(1) yes
F(4) F(32) C(26) F(5) -54(2) yes
F(4) F(32) C(26) F(6) -141(1) yes
F(4) F(32) C(26) F(31) -126(1) yes
F(4) F(32) C(26) F(33) -7(1) yes
F(4) F(32) C(26) C(21) 108(1) yes
F(4) F(33) F(5) F(31) -13(2) yes
F(4) F(33) F(5) C(26) -34(1) yes
F(4) F(33) C(26) F(5) 144(1) yes
F(4) F(33) C(26) F(6) 69(2) yes
F(4) F(33) C(26) F(31) 121(1) yes
F(4) F(33) C(26) F(32) 6(1) yes
F(4) F(33) C(26) C(21) -108(1) yes
F(4) C(26) F(5) F(31) -127(1) yes
F(4) C(26) F(5) F(33) 29(1) yes
F(4) C(26) F(6) F(31) 135(1) yes
F(4) C(26) F(6) F(32) -24(1) yes
F(4) C(26) F(31) F(5) 85(2) yes
F(4) C(26) F(31) F(6) -62(2) yes
F(4) C(26) F(32) F(6) 141(1) yes
F(4) C(26) F(33) F(5) -144(1) yes
F(4) C(26) C(21) C(20) 100(1) yes
F(4) C(26) C(21) C(22) -80(1) yes
F(5) F(31) F(6) F(32) -17(2) yes
F(5) F(31) F(6) C(26) -35(1) yes
F(5) F(31) C(26) F(6) 147(1) yes
F(5) F(31) C(26) F(32) 128(1) yes
F(5) F(31) C(26) F(33) 19(1) yes
F(5) F(31) C(26) C(21) -108(1) yes
F(5) F(33) F(4) F(32) 22(3) yes
F(5) F(33) F(4) C(26) 35(1) yes
F(5) F(33) C(26) F(6) -75(2) yes
F(5) F(33) C(26) F(31) -22(1) yes
F(5) F(33) C(26) F(32) -137(1) yes
F(5) F(33) C(26) C(21) 106(1) yes
F(5) C(26) F(4) F(32) 142(1) yes
F(5) C(26) F(4) F(33) -28(1) yes
F(5) C(26) F(6) F(31) 29(1) yes
F(5) C(26) F(6) F(32) -130(1) yes
F(5) C(26) F(31) F(6) -147(1) yes
F(5) C(26) F(32) F(6) 87(2) yes
F(5) C(26) C(21) C(20) -138(1) yes
F(5) C(26) C(21) C(22) 40(1) yes
F(6) F(31) F(5) F(33) 17(2) yes
F(6) F(31) F(5) C(26) 39(1) yes
F(6) F(31) C(26) F(32) -18(1) yes
F(6) F(31) C(26) F(33) -127(1) yes
F(6) F(31) C(26) C(21) 103(1) yes
F(6) F(32) F(4) F(33) -22(3) yes
F(6) F(32) F(4) C(26) -34(1) yes
F(6) F(32) C(26) F(31) 15(1) yes
F(6) F(32) C(26) F(33) 133(1) yes
F(6) F(32) C(26) C(21) -109(1) yes
F(6) C(26) F(4) F(32) 34(1) yes
F(6) C(26) F(4) F(33) -136(1) yes
F(6) C(26) F(5) F(31) -23(1) yes
F(6) C(26) F(5) F(33) 133(1) yes
F(6) C(26) C(21) C(20) -15(1) yes
F(6) C(26) C(21) C(22) 163(1) yes
F(7) C(33) C(29) C(28) -4(1) yes
F(7) C(33) C(29) C(30) 178.0(7) yes
F(8) C(33) C(29) C(28) 118.1(8) yes
F(8) C(33) C(29) C(30) -59.3(9) yes
F(9) C(33) C(29) C(28) -125.8(8) yes
F(9) C(33) C(29) C(30) 56(1) yes
F(10) C(34) C(31) C(30) -17(1) yes
F(10) C(34) C(31) C(32) 164.4(8) yes
F(11) C(34) C(31) C(30) -133.2(9) yes
F(11) C(34) C(31) C(32) 48(1) yes
F(12) C(34) C(31) C(30) 105.3(10) yes
F(12) C(34) C(31) C(32) -72(1) yes
F(13) C(41) C(37) C(36) 35.4(10) yes
F(13) C(41) C(37) C(38) -145.1(7) yes
F(14) C(41) C(37) C(36) -81.4(8) yes
F(14) C(41) C(37) C(38) 98.1(8) yes
F(15) C(41) C(37) C(36) 162.6(6) yes
F(15) C(41) C(37) C(38) -17.9(10) yes
F(16) C(42) C(39) C(38) -21.8(10) yes
F(16) C(42) C(39) C(40) 162.0(7) yes
F(17) C(42) C(39) C(38) -140.1(7) yes
F(17) C(42) C(39) C(40) 43.7(9) yes
F(18) C(42) C(39) C(38) 99.3(9) yes
F(18) C(42) C(39) C(40) -76.9(10) yes
F(19) C(50) C(47) C(46) -54.1(9) yes
F(19) C(50) C(47) C(48) 121.8(7) yes
F(20) C(50) C(47) C(46) 67.0(8) yes
F(20) C(50) C(47) C(48) -117.0(8) yes
F(21) C(50) C(47) C(46) -170.6(6) yes
F(21) C(50) C(47) C(48) 5.3(9) yes
F(22) C(49) C(45) C(44) 116.2(7) yes
F(22) C(49) C(45) C(46) -66.0(8) yes
F(23) C(49) C(45) C(44) -126.8(7) yes
F(23) C(49) C(45) C(46) 51.0(9) yes
F(24) C(49) C(45) C(44) -6.2(9) yes
F(24) C(49) C(45) C(46) 171.6(6) yes
F(25) C(57) C(53) C(52) 2(1) yes
F(25) C(57) C(53) C(54) -177.8(7) yes
F(26) C(57) C(53) C(52) -119.5(8) yes
F(26) C(57) C(53) C(54) 59.9(10) yes
F(27) C(57) C(53) C(52) 122.9(8) yes
F(27) C(57) C(53) C(54) -57.7(10) yes
F(28) C(58) C(55) C(54) -22(1) yes
F(28) C(58) C(55) C(56) 159.0(7) yes
F(29) C(58) C(55) C(54) -143.6(8) yes
F(29) C(58) C(55) C(56) 37(1) yes
F(30) C(58) C(55) C(54) 97.1(8) yes
F(30) C(58) C(55) C(56) -81.7(8) yes
F(31) F(5) F(33) C(26) 20(1) yes
F(31) F(5) C(26) F(32) -92(2) yes
F(31) F(5) C(26) F(33) -157(1) yes
F(31) F(5) C(26) C(21) 104(1) yes
F(31) F(6) F(32) C(26) -18(1) yes
F(31) F(6) C(26) F(32) 160(1) yes
F(31) F(6) C(26) F(33) 82(2) yes
F(31) F(6) C(26) C(21) -98(1) yes
F(31) C(26) F(4) F(32) 75(3) yes
F(31) C(26) F(4) F(33) -94(2) yes
F(31) C(26) F(5) F(33) 157(1) yes
F(31) C(26) F(6) F(32) -160(1) yes
F(31) C(26) C(21) C(20) -67(2) yes
F(31) C(26) C(21) C(22) 111(1) yes
F(32) F(4) F(33) C(26) -12(2) yes
F(32) F(4) C(26) F(33) 170(1) yes
F(32) F(4) C(26) C(21) -90(1) yes
F(32) F(6) F(31) C(26) 18(1) yes
F(32) F(6) C(26) F(33) -77(2) yes
F(32) F(6) C(26) C(21) 100(1) yes
F(32) C(26) F(4) F(33) -170(1) yes
F(32) C(26) F(5) F(33) 64(2) yes
F(32) C(26) C(21) C(20) 55(1) yes
F(32) C(26) C(21) C(22) -126(1) yes
F(33) F(4) F(32) C(26) 11(2) yes
F(33) F(4) C(26) C(21) 99(1) yes
F(33) F(5) F(31) C(26) -22(1) yes
F(33) F(5) C(26) C(21) -98(1) yes
F(33) C(26) C(21) C(20) 163(1) yes
F(33) C(26) C(21) C(22) -17(1) yes
C(1) Pt(1) Pt(2) C(4) -28.7(4) yes
C(1) Pt(1) Pt(2) C(5) 6.6(3) yes
C(1) Pt(1) Pt(2) C(10) 172.8(3) yes
C(1) Pt(1) Pt(2) C(11) 140.6(3) yes
C(1) Pt(1) Pt(2) C(15) -116.0(4) yes
C(1) Pt(1) Pt(2) C(16) -115(1) yes
C(1) Pt(1) Pt(3) C(6) -32.3(3) yes
C(1) Pt(1) Pt(3) C(7) -1.4(3) yes
C(1) Pt(1) Pt(3) C(12) -170.2(3) yes
C(1) Pt(1) Pt(3) C(13) 152.8(4) yes
C(1) Pt(1) Pt(3) C(17) 77(1) yes
C(1) Pt(1) Pt(3) C(18) 68.3(4) yes
C(1) Pt(1) C(2) C(3) 124.9(8) yes
C(1) Pt(1) C(8) C(9) -158.7(5) yes
C(1) Pt(1) C(8) C(14) -31.5(10) yes
C(1) Pt(1) C(9) C(8) 111(1) yes
C(1) Pt(1) C(9) C(10) -16(1) yes
C(1) Pt(1) C(19) C(20) -73.8(7) yes
C(1) Pt(1) C(19) C(24) 107.4(6) yes
C(1) C(2) Pt(1) C(8) 147(3) yes
C(1) C(2) Pt(1) C(9) -160.1(5) yes
C(1) C(2) Pt(1) C(19) 102.2(5) yes
C(1) C(2) C(3) C(4) -12(2) yes
C(1) C(7) Pt(3) C(6) 126.1(8) yes
C(1) C(7) Pt(3) C(12) 35(1) yes
C(1) C(7) Pt(3) C(13) -45.1(9) yes
C(1) C(7) Pt(3) C(17) -166.4(5) yes
C(1) C(7) Pt(3) C(18) -134.8(5) yes
C(1) C(7) C(6) C(5) -5(1) yes
C(2) Pt(1) Pt(2) C(4) 8.0(4) yes
C(2) Pt(1) Pt(2) C(5) 43.2(3) yes
C(2) Pt(1) Pt(2) C(10) -150.5(3) yes
C(2) Pt(1) Pt(2) C(11) 177.3(4) yes
C(2) Pt(1) Pt(2) C(15) -79.3(4) yes
C(2) Pt(1) Pt(2) C(16) -78(1) yes
C(2) Pt(1) Pt(3) C(6) -1.9(4) yes
C(2) Pt(1) Pt(3) C(7) 29.0(3) yes
C(2) Pt(1) Pt(3) C(12) -139.8(4) yes
C(2) Pt(1) Pt(3) C(13) -176.8(4) yes
C(2) Pt(1) Pt(3) C(17) 108(1) yes
C(2) Pt(1) Pt(3) C(18) 98.7(5) yes
C(2) Pt(1) C(1) C(7) -124.4(7) yes
C(2) Pt(1) C(8) C(9) 58(3) yes
C(2) Pt(1) C(8) C(14) -174(3) yes
C(2) Pt(1) C(9) C(8) -172.9(6) yes
C(2) Pt(1) C(9) C(10) 59.7(7) yes
C(2) Pt(1) C(19) C(20) -111.7(7) yes
C(2) Pt(1) C(19) C(24) 69.5(7) yes
C(2) C(1) Pt(1) C(8) -174.8(6) yes
C(2) C(1) Pt(1) C(9) 91(1) yes
C(2) C(1) Pt(1) C(19) -79.4(5) yes
C(2) C(1) C(7) C(6) 0(1) yes
C(2) C(3) C(4) C(5) 14(2) yes
C(3) C(2) Pt(1) C(8) -87(3) yes
C(3) C(2) Pt(1) C(9) -35.2(8) yes
C(3) C(2) Pt(1) C(19) -132.9(6) yes
C(3) C(2) C(1) C(7) 6(1) yes
C(3) C(4) Pt(2) C(5) -129.8(8) yes
C(3) C(4) Pt(2) C(10) 13.9(9) yes
C(3) C(4) Pt(2) C(11) -126(1) yes
C(3) C(4) Pt(2) C(15) 100.1(6) yes
C(3) C(4) Pt(2) C(16) 135.9(6) yes
C(3) C(4) C(5) C(6) -13(2) yes
C(4) Pt(2) Pt(1) C(8) -177.3(4) yes
C(4) Pt(2) Pt(1) C(9) 155.7(4) yes
C(4) Pt(2) Pt(1) C(19) 83.8(5) yes
C(4) Pt(2) Pt(3) C(6) -13.5(4) yes
C(4) Pt(2) Pt(3) C(7) 21.9(4) yes
C(4) Pt(2) Pt(3) C(12) -166.8(4) yes
C(4) Pt(2) Pt(3) C(13) 167.0(5) yes
C(4) Pt(2) Pt(3) C(17) -95.1(5) yes
C(4) Pt(2) Pt(3) C(18) -82(1) yes
C(4) Pt(2) C(5) C(6) 124.2(9) yes
C(4) Pt(2) C(10) C(9) -44.7(9) yes
C(4) Pt(2) C(10) C(11) -168.9(6) yes
C(4) Pt(2) C(11) C(10) 150(1) yes
C(4) Pt(2) C(11) C(12) 24(2) yes
C(4) Pt(2) C(15) C(16) 92.5(7) yes
C(4) Pt(2) C(16) C(15) -87.3(7) yes
C(4) C(5) Pt(2) C(10) -123.8(9) yes
C(4) C(5) Pt(2) C(11) -179.2(5) yes
C(4) C(5) Pt(2) C(15) 55.0(6) yes
C(4) C(5) Pt(2) C(16) 86.8(5) yes
C(4) C(5) C(6) C(7) 9(2) yes
C(5) Pt(2) Pt(1) C(8) -142.0(4) yes
C(5) Pt(2) Pt(1) C(9) -169.0(3) yes
C(5) Pt(2) Pt(1) C(19) 119.1(5) yes
C(5) Pt(2) Pt(3) C(6) 9.2(4) yes
C(5) Pt(2) Pt(3) C(7) 44.6(4) yes
C(5) Pt(2) Pt(3) C(12) -144.1(4) yes
C(5) Pt(2) Pt(3) C(13) -170.4(5) yes
C(5) Pt(2) Pt(3) C(17) -72.4(5) yes
C(5) Pt(2) Pt(3) C(18) -59(1) yes
C(5) Pt(2) C(10) C(9) 48(1) yes
C(5) Pt(2) C(10) C(11) -76(1) yes
C(5) Pt(2) C(11) C(10) 152.5(4) yes
C(5) Pt(2) C(11) C(12) 26.6(8) yes
C(5) Pt(2) C(15) C(16) 64.0(7) yes
C(5) Pt(2) C(16) C(15) -122.8(6) yes
C(5) C(4) Pt(2) C(10) 143.7(6) yes
C(5) C(4) Pt(2) C(11) 3(1) yes
C(5) C(4) Pt(2) C(15) -130.1(5) yes
C(5) C(4) Pt(2) C(16) -94.3(5) yes
C(5) C(6) Pt(3) C(7) -125.2(8) yes
C(5) C(6) Pt(3) C(12) 23.4(8) yes
C(5) C(6) Pt(3) C(13) -10(5) yes
C(5) C(6) Pt(3) C(17) 116.3(6) yes
C(5) C(6) Pt(3) C(18) 151.9(6) yes
C(6) Pt(3) Pt(1) C(8) 176.4(4) yes
C(6) Pt(3) Pt(1) C(9) 140.4(3) yes
C(6) Pt(3) Pt(1) C(19) -103.8(5) yes
C(6) Pt(3) Pt(2) C(10) -165.7(3) yes
C(6) Pt(3) Pt(2) C(11) 160.3(3) yes
C(6) Pt(3) Pt(2) C(15) 89(1) yes
C(6) Pt(3) Pt(2) C(16) 80.9(4) yes
C(6) Pt(3) C(12) C(11) -51.8(8) yes
C(6) Pt(3) C(12) C(13) -174.9(8) yes
C(6) Pt(3) C(13) C(12) 37(5) yes
C(6) Pt(3) C(13) C(14) -90(4) yes
C(6) Pt(3) C(17) C(18) 98.5(7) yes
C(6) Pt(3) C(18) C(17) -83.7(7) yes
C(6) C(5) Pt(2) C(10) 0(1) yes
C(6) C(5) Pt(2) C(11) -55.1(8) yes
C(6) C(5) Pt(2) C(15) 179.1(7) yes
C(6) C(5) Pt(2) C(16) -149.0(7) yes
C(6) C(7) Pt(3) C(12) -90(1) yes
C(6) C(7) Pt(3) C(13) -171.3(7) yes
C(6) C(7) Pt(3) C(17) 67.5(6) yes
C(6) C(7) Pt(3) C(18) 99.1(6) yes
C(7) Pt(3) Pt(1) C(8) -152.7(3) yes
C(7) Pt(3) Pt(1) C(9) 171.2(3) yes
C(7) Pt(3) Pt(1) C(19) -72.9(5) yes
C(7) Pt(3) Pt(2) C(10) -130.3(3) yes
C(7) Pt(3) Pt(2) C(11) -164.3(4) yes
C(7) Pt(3) Pt(2) C(15) 125(1) yes
C(7) Pt(3) Pt(2) C(16) 116.3(4) yes
C(7) Pt(3) C(12) C(11) 14(1) yes
C(7) Pt(3) C(12) C(13) -108(1) yes
C(7) Pt(3) C(13) C(12) 145.5(6) yes
C(7) Pt(3) C(13) C(14) 17(1) yes
C(7) Pt(3) C(17) C(18) 63.7(7) yes
C(7) Pt(3) C(18) C(17) -121.5(7) yes
C(7) C(1) Pt(1) C(8) 60.8(8) yes
C(7) C(1) Pt(1) C(9) -33(1) yes
C(7) C(1) Pt(1) C(19) 156.2(5) yes
C(7) C(6) Pt(3) C(12) 148.6(6) yes
C(7) C(6) Pt(3) C(13) 114(4) yes
C(7) C(6) Pt(3) C(17) -118.5(6) yes
C(7) C(6) Pt(3) C(18) -82.9(5) yes
C(8) Pt(1) Pt(2) C(10) 24.2(4) yes
C(8) Pt(1) Pt(2) C(11) -8.0(4) yes
C(8) Pt(1) Pt(2) C(15) 95.4(5) yes
C(8) Pt(1) Pt(2) C(16) 96(1) yes
C(8) Pt(1) Pt(3) C(12) 38.5(4) yes
C(8) Pt(1) Pt(3) C(13) 1.5(4) yes
C(8) Pt(1) Pt(3) C(17) -73(1) yes
C(8) Pt(1) Pt(3) C(18) -83.0(5) yes
C(8) Pt(1) C(9) C(10) -127.4(8) yes
C(8) Pt(1) C(19) C(20) 72.1(7) yes
C(8) Pt(1) C(19) C(24) -106.7(7) yes
C(8) C(9) Pt(1) C(19) -78.1(6) yes
C(8) C(9) C(10) C(11) -2(1) yes
C(8) C(14) C(13) C(12) 8(2) yes
C(9) Pt(1) Pt(2) C(10) -2.8(3) yes
C(9) Pt(1) Pt(2) C(11) -35.0(3) yes
C(9) Pt(1) Pt(2) C(15) 68.4(4) yes
C(9) Pt(1) Pt(2) C(16) 69(1) yes
C(9) Pt(1) Pt(3) C(12) 2.4(3) yes
C(9) Pt(1) Pt(3) C(13) -34.5(4) yes
C(9) Pt(1) Pt(3) C(17) -109(1) yes
C(9) Pt(1) Pt(3) C(18) -119.0(4) yes
C(9) Pt(1) C(8) C(14) 127.2(9) yes
C(9) Pt(1) C(19) C(20) 108.2(7) yes
C(9) Pt(1) C(19) C(24) -70.5(7) yes
C(9) C(8) Pt(1) C(19) 103.3(5) yes
C(9) C(8) C(14) C(13) -10(2) yes
C(9) C(10) Pt(2) C(11) 124.2(7) yes
C(9) C(10) Pt(2) C(15) -130.8(6) yes
C(9) C(10) Pt(2) C(16) -163.6(6) yes
C(9) C(10) C(11) C(12) -2(1) yes
C(10) Pt(2) Pt(1) C(19) -74.7(5) yes
C(10) Pt(2) Pt(3) C(12) 41.0(3) yes
C(10) Pt(2) Pt(3) C(13) 14.7(5) yes
C(10) Pt(2) Pt(3) C(17) 112.6(5) yes
C(10) Pt(2) Pt(3) C(18) 125(1) yes
C(10) Pt(2) C(11) C(12) -125.9(8) yes
C(10) Pt(2) C(15) C(16) -116.4(6) yes
C(10) Pt(2) C(16) C(15) 67.6(7) yes
C(10) C(9) Pt(1) C(19) 154.5(5) yes
C(10) C(9) C(8) C(14) 8(2) yes
C(10) C(11) Pt(2) C(15) -77.5(5) yes
C(10) C(11) Pt(2) C(16) -112.7(5) yes
C(10) C(11) C(12) C(13) 4(2) yes
C(11) Pt(2) Pt(1) C(19) -106.9(5) yes
C(11) Pt(2) Pt(3) C(12) 7.0(3) yes
C(11) Pt(2) Pt(3) C(13) -19.3(5) yes
C(11) Pt(2) Pt(3) C(17) 78.7(5) yes
C(11) Pt(2) Pt(3) C(18) 91(1) yes
C(11) Pt(2) C(15) C(16) -79.6(7) yes
C(11) Pt(2) C(16) C(15) 103.4(7) yes
C(11) C(10) Pt(2) C(15) 105.0(5) yes
C(11) C(10) Pt(2) C(16) 72.2(5) yes
C(11) C(12) Pt(3) C(13) 123(1) yes
C(11) C(12) Pt(3) C(17) -144.7(7) yes
C(11) C(12) Pt(3) C(18) -175.8(6) yes
C(11) C(12) C(13) C(14) -5(2) yes
C(12) Pt(3) Pt(1) C(19) 118.3(5) yes
C(12) Pt(3) Pt(2) C(15) -63(1) yes
C(12) Pt(3) Pt(2) C(16) -72.4(4) yes
C(12) Pt(3) C(13) C(14) -128(1) yes
C(12) Pt(3) C(17) C(18) -123.9(7) yes
C(12) Pt(3) C(18) C(17) 62.1(8) yes
C(12) C(11) Pt(2) C(15) 156.6(6) yes
C(12) C(11) Pt(2) C(16) 121.4(6) yes
C(12) C(13) Pt(3) C(17) -89.0(7) yes
C(12) C(13) Pt(3) C(18) -124.7(7) yes
C(13) Pt(3) Pt(1) C(19) 81.3(6) yes
C(13) Pt(3) Pt(2) C(15) -89(1) yes
C(13) Pt(3) Pt(2) C(16) -98.7(6) yes
C(13) Pt(3) C(17) C(18) -86.1(8) yes
C(13) Pt(3) C(18) C(17) 94.6(8) yes
C(13) C(12) Pt(3) C(17) 92.3(8) yes
C(13) C(12) Pt(3) C(18) 61.1(8) yes
C(14) C(8) Pt(1) C(19) -129.5(6) yes
C(14) C(13) Pt(3) C(17) 142.8(8) yes
C(14) C(13) Pt(3) C(18) 107.0(8) yes
C(15) Pt(2) Pt(1) C(19) -3.5(6) yes
C(15) Pt(2) Pt(3) C(17) 8(1) yes
C(15) Pt(2) Pt(3) C(18) 21(1) yes
C(16) Pt(2) Pt(1) C(19) -2(1) yes
C(16) Pt(2) Pt(3) C(17) -0.7(6) yes
C(16) Pt(2) Pt(3) C(18) 12(1) yes
C(17) Pt(3) Pt(1) C(19) 6(1) yes
C(18) Pt(3) Pt(1) C(19) -3.2(6) yes
C(19) C(20) C(21) C(22) 0(1) yes
C(19) C(20) C(21) C(26) 178.7(8) yes
C(19) C(24) C(23) C(22) 1(1) yes
C(19) C(24) C(23) C(25) -175.7(8) yes
C(20) C(19) C(24) C(23) -1(1) yes
C(20) C(21) C(22) C(23) 0(1) yes
C(21) C(20) C(19) C(24) 0(1) yes
C(21) C(22) C(23) C(24) 0(1) yes
C(21) C(22) C(23) C(25) 176.7(8) yes
C(23) C(22) C(21) C(26) -179.1(8) yes
C(27) C(28) C(29) C(30) -1(1) yes
C(27) C(28) C(29) C(33) -178.3(7) yes
C(27) C(32) C(31) C(30) 1(1) yes
C(27) C(32) C(31) C(34) 179.4(7) yes
C(27) B(1) C(35) C(36) -142.7(6) yes
C(27) B(1) C(35) C(40) 46.2(8) yes
C(27) B(1) C(43) C(44) -96.3(7) yes
C(27) B(1) C(43) C(48) 80.6(8) yes
C(27) B(1) C(51) C(52) 159.8(7) yes
C(27) B(1) C(51) C(56) -27(1) yes
C(28) C(27) C(32) C(31) 0(1) yes
C(28) C(27) B(1) C(35) -154.9(6) yes
C(28) C(27) B(1) C(43) 82.3(8) yes
C(28) C(27) B(1) C(51) -40.7(9) yes
C(28) C(29) C(30) C(31) 2(1) yes
C(29) C(28) C(27) C(32) 0.0(10) yes
C(29) C(28) C(27) B(1) -177.2(6) yes
C(29) C(30) C(31) C(32) -2(1) yes
C(29) C(30) C(31) C(34) 179.7(7) yes
C(31) C(30) C(29) C(33) 179.4(7) yes
C(31) C(32) C(27) B(1) 177.0(7) yes
C(32) C(27) B(1) C(35) 28.2(9) yes
C(32) C(27) B(1) C(43) -94.6(8) yes
C(32) C(27) B(1) C(51) 142.4(7) yes
C(35) C(36) C(37) C(38) 0(1) yes
C(35) C(36) C(37) C(41) -179.9(6) yes
C(35) C(40) C(39) C(38) 4(1) yes
C(35) C(40) C(39) C(42) -179.3(7) yes
C(35) B(1) C(43) C(44) 140.6(6) yes
C(35) B(1) C(43) C(48) -42.5(7) yes
C(35) B(1) C(51) C(52) -80.0(8) yes
C(35) B(1) C(51) C(56) 92.5(8) yes
C(36) C(35) C(40) C(39) -0.1(10) yes
C(36) C(35) B(1) C(43) -21.8(9) yes
C(36) C(35) B(1) C(51) 96.3(7) yes
C(36) C(37) C(38) C(39) 3(1) yes
C(37) C(36) C(35) C(40) -2.4(10) yes
C(37) C(36) C(35) B(1) -173.9(6) yes
C(37) C(38) C(39) C(40) -6(1) yes
C(37) C(38) C(39) C(42) 177.7(7) yes
C(39) C(38) C(37) C(41) -175.8(6) yes
C(39) C(40) C(35) B(1) 171.7(6) yes
C(40) C(35) B(1) C(43) 167.1(6) yes
C(40) C(35) B(1) C(51) -74.8(7) yes
C(43) C(44) C(45) C(46) -1.9(9) yes
C(43) C(44) C(45) C(49) 176.0(6) yes
C(43) C(48) C(47) C(46) 1.6(10) yes
C(43) C(48) C(47) C(50) -174.3(6) yes
C(43) B(1) C(51) C(52) 38.4(10) yes
C(43) B(1) C(51) C(56) -149.0(7) yes
C(44) C(43) C(48) C(47) -2.9(9) yes
C(44) C(43) B(1) C(51) 28.0(8) yes
C(44) C(45) C(46) C(47) 0.5(9) yes
C(45) C(44) C(43) C(48) 2.9(9) yes
C(45) C(44) C(43) B(1) 180.0(6) yes
C(45) C(46) C(47) C(48) -0.4(10) yes
C(45) C(46) C(47) C(50) 175.6(6) yes
C(47) C(46) C(45) C(49) -177.3(6) yes
C(47) C(48) C(43) B(1) 180.0(6) yes
C(48) C(43) B(1) C(51) -155.0(6) yes
C(51) C(52) C(53) C(54) 0(1) yes
C(51) C(52) C(53) C(57) 178.7(7) yes
C(51) C(56) C(55) C(54) -3(1) yes
C(51) C(56) C(55) C(58) 175.7(7) yes
C(52) C(51) C(56) C(55) 0(1) yes
C(52) C(53) C(54) C(55) -1(1) yes
C(53) C(52) C(51) C(56) 0(1) yes
C(53) C(52) C(51) B(1) 174.1(7) yes
C(53) C(54) C(55) C(56) 3(1) yes
C(53) C(54) C(55) C(58) -175.4(7) yes
C(55) C(54) C(53) C(57) 179.1(7) yes
C(55) C(56) C(51) B(1) -172.1(7) yes
C(55) C(56) C(51) B(1) -172.1(7) yes
